data_4129244
loop_
_publ_author_name
'Nitsch, Dominik'
'Huber, Stefan M.'
'P\"othig, Alexander'
'Narayanan, Arjun'
'Olah, George A.'
'Prakash, G. K. Surya'
'Bach, Thorsten'

_publ_section_title
;
 Chiral propargylic cations as intermediates in SN1-type reactions:
 substitution pattern, nuclear magnetic resonance studies, and origin of
 the diastereoselectivity.
;
_journal_issue 7
_journal_name_full 'Journal of the American Chemical Society'
_journal_page_first 2851
_journal_page_last 2857
_journal_paper_doi 10.1021/ja411772n
_journal_volume 136
_journal_year 2014
_chemical_formula_moiety 'C30 H32 N4 O6'
_chemical_formula_sum 'C30 H32 N4 O6'
_chemical_formula_weight 544.60
_space_group_IT_number 2
_space_group_name_Hall '-P 1'
_space_group_name_H-M_alt 'P -1'
_symmetry_cell_setting triclinic
_symmetry_Int_Tables_number 2
_symmetry_space_group_name_Hall '-P 1'
_symmetry_space_group_name_H-M 'P -1'
_atom_sites_solution_hydrogens geom
_atom_sites_solution_primary direct
_atom_sites_solution_secondary difmap
_cell_angle_alpha 72.726(1)
_cell_angle_beta 74.475(1)
_cell_angle_gamma 86.383(2)
_cell_formula_units_Z 4
_cell_length_a 11.2246(4)
_cell_length_b 13.3972(4)
_cell_length_c 20.0794(6)
_cell_measurement_reflns_used 9965
_cell_measurement_temperature 123
_cell_measurement_theta_max 25.4232
_cell_measurement_theta_min 2.4169
_cell_volume 2777.67(15)
_computing_cell_refinement 'SAINT (Bruker, 2008b)'
_computing_data_collection 'APEX II Control Software (Bruker, 2008a)'
_computing_data_reduction 'SAINT (Bruker, 2008b)'
_computing_molecular_graphics 'PLATON (Spek, 2011)'
_computing_publication_material 'PLATON (Spek, 2011), enCIFer (Allen, 2004)'
_computing_structure_refinement 'SHELXL97 (Sheldrick, 1997), SHELXLE (Huebschle, 2011)'
_computing_structure_solution 'SHELXS97 (Sheldrick, 1997)'
_diffrn_ambient_temperature 123
_diffrn_detector ' CCD plate '
_diffrn_detector_area_resol_mean 16
_diffrn_measured_fraction_theta_full 0.987
_diffrn_measured_fraction_theta_max 0.987
_diffrn_measurement_device ' \k-geometry diffractometer '
_diffrn_measurement_device_type ' Bruker APEX-II CCD '
_diffrn_measurement_method ' phi- and omega-rotation '
_diffrn_radiation_monochromator 'MONTEL optic'
_diffrn_radiation_probe x-ray
_diffrn_radiation_source 'rotating anode FR591'
_diffrn_radiation_type MoK\a
_diffrn_radiation_wavelength 0.71073
_diffrn_reflns_av_R_equivalents 0.0338
_diffrn_reflns_av_sigmaI/netI 0.0204
_diffrn_reflns_limit_h_max 13
_diffrn_reflns_limit_h_min -13
_diffrn_reflns_limit_k_max 16
_diffrn_reflns_limit_k_min -16
_diffrn_reflns_limit_l_max 24
_diffrn_reflns_limit_l_min -24
_diffrn_reflns_number 67934
_diffrn_reflns_reduction_process
;
;
_diffrn_reflns_theta_full 25.45
_diffrn_reflns_theta_max 25.45
_diffrn_reflns_theta_min 1.59
_exptl_absorpt_coefficient_mu 0.092
_exptl_absorpt_correction_T_max 0.987
_exptl_absorpt_correction_T_min 0.980
_exptl_absorpt_correction_type multi-scan
_exptl_absorpt_process_details 'SADABS, Bruker, 2008b'
_exptl_crystal_colour red
_exptl_crystal_density_diffrn 1.302
_exptl_crystal_density_method 'Not Measured'
_exptl_crystal_description fragment
_exptl_crystal_F_000 1152
_exptl_crystal_size_max 0.220
_exptl_crystal_size_mid 0.170
_exptl_crystal_size_min 0.140
_refine_diff_density_max 0.235
_refine_diff_density_min -0.198
_refine_diff_density_rms 0.033
_refine_ls_extinction_method none
_refine_ls_goodness_of_fit_ref 1.012
_refine_ls_hydrogen_treatment mixed
_refine_ls_matrix_type full
_refine_ls_number_parameters 739
_refine_ls_number_reflns 10181
_refine_ls_number_restraints 0
_refine_ls_restrained_S_all 1.012
_refine_ls_R_factor_all 0.0404
_refine_ls_R_factor_gt 0.0329
_refine_ls_shift/su_max 0.001
_refine_ls_shift/su_mean 0.000
_refine_ls_structure_factor_coef Fsqd
_refine_ls_weighting_details 'calc w=1/[\s^2^(Fo^2^)+(0.0380P)^2^+0.9837P] where P=(Fo^2^+2Fc^2^)/3'
_refine_ls_weighting_scheme calc
_refine_ls_wR_factor_gt 0.0799
_refine_ls_wR_factor_ref 0.0844
_reflns_number_gt 8753
_reflns_number_total 10181
_reflns_threshold_expression I>2\s(I)
_cod_data_source_file ja411772n_si_002.cif
_cod_data_source_block nitdo1_0m
_cod_depositor_comments
;
The following automatic conversions were performed:

data item '_symmetry_cell_setting' value 'Triclinic' was changed to
'triclinic' in accordance with the
/home/saulius/struct/COD-crude-data/automatic-downloads/DataCite-retrospective/ACS/depositions/lib/dictionaries/cif_core.dic
dictionary named 'cif_core.dic' version 2.4.2 last updated on
2011-04-26.

Automatic conversion script
Id: cif_fix_values 6909 2019-04-08 15:41:33Z antanas 
;
_cod_database_code 4129244

loop_
_symmetry_equiv_pos_site_id
_symmetry_equiv_pos_as_xyz
1 x,y,z
2 -x,-y,-z

loop_
_atom_site_aniso_label
_atom_site_aniso_U_11
_atom_site_aniso_U_22
_atom_site_aniso_U_33
_atom_site_aniso_U_23
_atom_site_aniso_U_13
_atom_site_aniso_U_12
O1 0.0325(5) 0.0197(5) 0.0247(5) -0.0053(4) -0.0035(4) 0.0038(4)
O2 0.0362(6) 0.0234(5) 0.0528(6) -0.0102(4) -0.0274(5) 0.0002(4)
O3 0.0264(5) 0.0249(5) 0.0359(5) -0.0106(4) 0.0037(4) -0.0048(4)
O4 0.0278(5) 0.0238(5) 0.0444(6) -0.0195(4) -0.0062(4) 0.0034(4)
O5 0.0297(5) 0.0227(5) 0.0410(6) -0.0103(4) -0.0084(4) -0.0018(4)
O6 0.0221(5) 0.0345(5) 0.0347(5) -0.0077(4) -0.0001(4) -0.0023(4)
N1 0.0273(6) 0.0169(5) 0.0210(5) -0.0059(4) -0.0046(4) 0.0014(4)
N2 0.0238(6) 0.0172(5) 0.0252(6) -0.0073(4) -0.0009(5) -0.0003(4)
N3 0.0234(6) 0.0219(6) 0.0245(5) -0.0093(4) -0.0064(4) 0.0010(4)
N4 0.0232(6) 0.0239(6) 0.0250(6) -0.0037(5) -0.0084(5) 0.0005(4)
C1 0.0241(7) 0.0368(8) 0.0290(7) -0.0066(6) -0.0042(6) -0.0043(6)
C2 0.0214(6) 0.0225(6) 0.0227(6) -0.0045(5) -0.0032(5) -0.0031(5)
C3 0.0229(6) 0.0213(6) 0.0199(6) -0.0061(5) -0.0061(5) 0.0012(5)
C4 0.0228(6) 0.0164(6) 0.0202(6) -0.0043(5) -0.0057(5) -0.0015(5)
C5 0.0257(7) 0.0173(6) 0.0202(6) -0.0045(5) -0.0058(5) -0.0006(5)
C6 0.0269(7) 0.0184(6) 0.0158(6) -0.0030(5) -0.0063(5) 0.0004(5)
C7 0.0310(7) 0.0197(6) 0.0149(6) -0.0036(5) -0.0074(5) 0.0016(5)
C8 0.0322(7) 0.0221(7) 0.0187(6) -0.0040(5) -0.0070(5) 0.0024(5)
C9 0.0375(8) 0.0277(7) 0.0216(7) -0.0075(5) -0.0075(6) 0.0093(6)
C10 0.0551(9) 0.0209(7) 0.0207(7) -0.0077(5) -0.0132(6) 0.0090(6)
C11 0.0501(9) 0.0205(7) 0.0240(7) -0.0055(5) -0.0095(6) -0.0037(6)
C12 0.0369(8) 0.0228(7) 0.0221(6) -0.0070(5) -0.0048(6) -0.0023(6)
C13 0.0316(7) 0.0266(7) 0.0351(8) -0.0105(6) -0.0008(6) -0.0097(6)
C14 0.0267(7) 0.0268(7) 0.0247(7) 0.0004(5) -0.0046(5) -0.0008(5)
C15 0.0407(8) 0.0213(7) 0.0370(8) -0.0052(6) -0.0042(6) 0.0062(6)
C16 0.0247(6) 0.0194(6) 0.0188(6) -0.0029(5) -0.0037(5) -0.0010(5)
C17 0.0274(7) 0.0226(7) 0.0200(6) -0.0038(5) -0.0043(5) -0.0028(5)
C18 0.0250(7) 0.0233(6) 0.0189(6) -0.0043(5) -0.0044(5) -0.0045(5)
C19 0.0233(7) 0.0272(7) 0.0297(7) -0.0087(6) -0.0103(5) 0.0035(5)
C20 0.0327(7) 0.0198(6) 0.0293(7) -0.0090(5) -0.0124(6) 0.0030(5)
C21 0.0274(7) 0.0210(6) 0.0264(7) -0.0025(5) -0.0118(5) -0.0034(5)
C22 0.0231(7) 0.0246(7) 0.0416(8) -0.0091(6) -0.0112(6) 0.0032(5)
C23 0.0293(7) 0.0215(7) 0.0324(7) -0.0109(6) -0.0047(6) 0.0003(5)
C24 0.0465(9) 0.0209(7) 0.0404(8) -0.0052(6) -0.0240(7) -0.0056(6)
C25 0.0232(6) 0.0186(6) 0.0186(6) -0.0026(5) -0.0071(5) 0.0015(5)
C26 0.0207(6) 0.0209(6) 0.0196(6) -0.0058(5) -0.0060(5) 0.0036(5)
C27 0.0254(6) 0.0169(6) 0.0212(6) -0.0047(5) -0.0098(5) 0.0036(5)
C28 0.0221(6) 0.0199(6) 0.0197(6) -0.0012(5) -0.0077(5) 0.0001(5)
C29 0.0221(6) 0.0232(6) 0.0195(6) -0.0039(5) -0.0050(5) 0.0037(5)
C30 0.0269(7) 0.0182(6) 0.0213(6) -0.0059(5) -0.0061(5) 0.0046(5)
O7 0.0232(4) 0.0191(4) 0.0243(4) -0.0057(4) -0.0094(4) 0.0001(3)
O8 0.0346(6) 0.0380(6) 0.0395(6) -0.0136(5) -0.0212(5) 0.0174(4)
O9 0.0323(5) 0.0233(5) 0.0380(6) -0.0106(4) 0.0084(4) -0.0008(4)
O10 0.0361(6) 0.0180(5) 0.0434(6) -0.0092(4) -0.0006(4) -0.0035(4)
O11 0.0388(6) 0.0201(5) 0.0343(5) -0.0096(4) -0.0061(4) 0.0063(4)
O12 0.0243(5) 0.0358(5) 0.0347(5) -0.0124(4) -0.0025(4) 0.0049(4)
N5 0.0265(6) 0.0158(5) 0.0223(5) -0.0049(4) -0.0041(4) 0.0000(4)
N6 0.0240(6) 0.0157(5) 0.0248(6) -0.0062(4) -0.0003(5) -0.0010(4)
N7 0.0279(6) 0.0185(6) 0.0232(6) -0.0042(4) -0.0029(5) 0.0004(4)
N8 0.0273(6) 0.0253(6) 0.0225(6) -0.0069(4) -0.0076(5) 0.0066(5)
C31 0.0302(8) 0.0359(8) 0.0396(8) -0.0190(7) -0.0018(6) 0.0038(6)
C32 0.0197(6) 0.0278(7) 0.0251(7) -0.0077(5) -0.0028(5) 0.0020(5)
C33 0.0186(6) 0.0180(6) 0.0229(6) -0.0044(5) -0.0070(5) 0.0024(5)
C34 0.0198(6) 0.0174(6) 0.0197(6) -0.0047(5) -0.0054(5) 0.0017(5)
C35 0.0220(6) 0.0187(6) 0.0207(6) -0.0041(5) -0.0064(5) 0.0014(5)
C36 0.0230(6) 0.0192(6) 0.0168(6) -0.0041(5) -0.0055(5) 0.0010(5)
C37 0.0244(6) 0.0187(6) 0.0180(6) -0.0035(5) -0.0081(5) 0.0021(5)
C38 0.0234(6) 0.0206(6) 0.0219(6) -0.0060(5) -0.0072(5) 0.0027(5)
C39 0.0257(7) 0.0221(7) 0.0247(7) -0.0023(5) -0.0088(5) -0.0027(5)
C40 0.0357(8) 0.0163(6) 0.0286(7) -0.0038(5) -0.0140(6) 0.0001(5)
C41 0.0349(7) 0.0202(7) 0.0262(7) -0.0072(5) -0.0090(6) 0.0070(5)
C42 0.0262(7) 0.0215(6) 0.0219(6) -0.0036(5) -0.0044(5) 0.0019(5)
C43 0.0291(7) 0.0474(9) 0.0208(7) -0.0085(6) -0.0027(6) 0.0052(6)
C44 0.0233(7) 0.0392(8) 0.0319(8) -0.0094(6) 0.0015(6) -0.0021(6)
C45 0.0308(7) 0.0295(7) 0.0324(7) -0.0090(6) -0.0136(6) -0.0043(6)
C46 0.0184(6) 0.0190(6) 0.0197(6) -0.0046(5) -0.0031(5) -0.0031(5)
C47 0.0192(6) 0.0199(6) 0.0233(6) -0.0043(5) -0.0042(5) -0.0040(5)
C48 0.0181(6) 0.0172(6) 0.0279(7) -0.0041(5) -0.0083(5) -0.0023(5)
C49 0.0222(6) 0.0224(6) 0.0272(7) -0.0076(5) -0.0054(5) 0.0014(5)
C50 0.0293(7) 0.0246(7) 0.0243(7) -0.0059(5) -0.0114(5) 0.0019(5)
C51 0.0236(7) 0.0202(6) 0.0350(7) -0.0079(5) -0.0144(6) 0.0037(5)
C52 0.0235(7) 0.0322(7) 0.0309(7) -0.0121(6) -0.0070(6) 0.0068(6)
C53 0.0255(7) 0.0295(7) 0.0232(6) -0.0062(5) -0.0080(5) 0.0010(5)
C54 0.0446(9) 0.0366(8) 0.0424(9) -0.0083(7) -0.0278(7) 0.0129(7)
C55 0.0247(6) 0.0199(6) 0.0193(6) -0.0062(5) -0.0071(5) 0.0023(5)
C56 0.0240(6) 0.0187(6) 0.0184(6) -0.0039(5) -0.0052(5) -0.0001(5)
C57 0.0290(7) 0.0180(6) 0.0199(6) -0.0045(5) -0.0099(5) 0.0028(5)
C58 0.0243(7) 0.0225(6) 0.0222(6) -0.0079(5) -0.0073(5) 0.0060(5)
C59 0.0228(7) 0.0254(7) 0.0289(7) -0.0078(6) -0.0033(5) -0.0001(5)
C60 0.0272(7) 0.0194(6) 0.0302(7) -0.0071(5) -0.0045(6) -0.0010(5)

loop_
_atom_site_label
_atom_site_type_symbol
_atom_site_thermal_displace_type
_atom_site_fract_x
_atom_site_fract_y
_atom_site_fract_z
_atom_site_occupancy
_atom_site_U_iso_or_equiv
_atom_site_calc_flag
_atom_site_refinement_flags
O1 O Uani 0.47290(8) 0.31825(7) 1.32709(5) 1.000 0.0269(3) d .
O2 O Uani 1.12784(9) 0.52130(7) 1.40396(6) 1.000 0.0345(3) d .
O3 O Uani 0.74056(8) 0.58116(7) 1.20006(5) 1.000 0.0308(3) d .
O4 O Uani 0.79769(8) 0.74243(7) 1.17288(5) 1.000 0.0306(3) d .
O5 O Uani 1.20574(8) 0.86144(7) 1.05069(5) 1.000 0.0310(3) d .
O6 O Uani 1.33216(8) 0.76895(7) 0.99167(5) 1.000 0.0323(3) d .
N1 N Uani 0.91326(10) 0.36267(8) 1.11970(5) 1.000 0.0220(3) d .
N2 N Uani 0.88044(10) 0.45415(8) 1.13660(6) 1.000 0.0229(3) d .
N3 N Uani 0.81930(10) 0.65289(8) 1.16968(6) 1.000 0.0227(3) d .
N4 N Uani 1.23201(10) 0.78139(8) 1.03209(6) 1.000 0.0244(3) d .
C1 C Uani 0.32047(12) 0.14248(11) 1.36061(8) 1.000 0.0310(4) d .
C2 C Uani 0.46184(11) 0.13650(10) 1.33761(7) 1.000 0.0230(3) d .
C3 C Uani 0.51304(11) 0.24481(9) 1.28756(6) 1.000 0.0213(3) d .
C4 C Uani 0.65637(11) 0.24798(9) 1.25563(6) 1.000 0.0199(3) d .
C5 C Uani 0.69295(11) 0.30270(9) 1.17286(6) 1.000 0.0213(4) d .
C6 C Uani 0.82781(11) 0.29217(9) 1.13754(6) 1.000 0.0207(4) d .
C7 C Uani 0.87042(12) 0.19388(9) 1.11911(6) 1.000 0.0220(4) d .
C8 C Uani 0.99308(12) 0.18492(10) 1.08168(7) 1.000 0.0248(4) d .
C9 C Uani 1.03270(13) 0.09393(10) 1.06404(7) 1.000 0.0293(4) d .
C10 C Uani 0.95164(14) 0.00999(10) 1.08381(7) 1.000 0.0316(4) d .
C11 C Uani 0.83020(14) 0.01771(10) 1.12057(7) 1.000 0.0316(4) d .
C12 C Uani 0.78959(13) 0.10916(10) 1.13769(7) 1.000 0.0276(4) d .
C13 C Uani 0.49560(13) 0.05471(11) 1.29640(8) 1.000 0.0319(4) d .
C14 C Uani 0.51227(12) 0.10474(11) 1.40429(7) 1.000 0.0282(4) d .
C15 C Uani 0.46537(14) 0.42227(10) 1.28311(8) 1.000 0.0352(4) d .
C16 C Uani 0.72528(11) 0.29476(9) 1.29168(6) 1.000 0.0219(3) d .
C17 C Uani 0.79088(12) 0.33370(10) 1.31556(7) 1.000 0.0241(4) d .
C18 C Uani 0.87383(12) 0.38221(10) 1.34076(6) 1.000 0.0229(4) d .
C19 C Uani 0.84229(12) 0.47275(10) 1.36119(7) 1.000 0.0261(4) d .
C20 C Uani 0.92444(12) 0.52179(10) 1.38263(7) 1.000 0.0261(4) d .
C21 C Uani 1.04024(12) 0.47986(10) 1.38369(7) 1.000 0.0248(4) d .
C22 C Uani 1.07273(12) 0.38863(10) 1.36426(8) 1.000 0.0295(4) d .
C23 C Uani 0.99070(12) 0.34037(10) 1.34328(7) 1.000 0.0277(4) d .
C24 C Uani 1.09804(14) 0.61568(10) 1.42385(8) 1.000 0.0340(5) d .
C25 C Uani 0.96410(11) 0.53401(9) 1.11133(6) 1.000 0.0205(3) d .
C26 C Uani 0.93927(11) 0.63033(9) 1.12813(6) 1.000 0.0204(3) d .
C27 C Uani 1.02757(11) 0.71010(9) 1.10279(6) 1.000 0.0208(3) d .
C28 C Uani 1.14068(11) 0.69671(9) 1.05918(6) 1.000 0.0211(3) d .
C29 C Uani 1.16790(11) 0.60462(10) 1.03931(6) 1.000 0.0224(3) d .
C30 C Uani 1.08156(12) 0.52559(9) 1.06469(6) 1.000 0.0223(4) d .
O7 O Uani 1.03712(8) 0.17361(6) 0.67259(4) 1.000 0.0217(2) d .
O8 O Uani 0.36780(9) 0.38816(8) 0.54817(5) 1.000 0.0353(3) d .
O9 O Uani 0.82691(9) 0.28543(7) 0.76395(5) 1.000 0.0343(3) d .
O10 O Uani 0.76515(9) 0.42753(7) 0.79155(5) 1.000 0.0342(3) d .
O11 O Uani 0.37187(9) 0.46366(7) 0.93617(5) 1.000 0.0317(3) d .
O12 O Uani 0.23548(8) 0.33737(8) 0.97621(5) 1.000 0.0324(3) d .
N5 N Uani 0.66496(10) 0.01009(8) 0.84184(5) 1.000 0.0221(3) d .
N6 N Uani 0.69037(10) 0.11500(8) 0.82450(6) 1.000 0.0226(3) d .
N7 N Uani 0.74751(10) 0.33652(8) 0.79529(6) 1.000 0.0244(3) d .
N8 N Uani 0.34038(10) 0.37345(8) 0.94421(6) 1.000 0.0251(3) d .
C31 C Uani 1.13274(13) -0.04136(11) 0.58406(8) 1.000 0.0351(5) d .
C32 C Uani 1.11584(11) 0.07129(10) 0.58747(7) 1.000 0.0249(4) d .
C33 C Uani 1.04772(11) 0.07048(9) 0.66538(7) 1.000 0.0200(3) d .
C34 C Uani 0.91626(11) 0.02051(9) 0.69588(6) 1.000 0.0191(3) d .
C35 C Uani 0.88495(11) -0.00779(9) 0.77935(6) 1.000 0.0207(3) d .
C36 C Uani 0.75509(11) -0.04733(9) 0.81961(6) 1.000 0.0199(3) d .
C37 C Uani 0.72511(11) -0.16041(9) 0.83874(6) 1.000 0.0204(3) d .
C38 C Uani 0.61102(11) -0.20209(10) 0.88494(7) 1.000 0.0219(3) d .
C39 C Uani 0.58406(12) -0.30759(10) 0.90320(7) 1.000 0.0246(4) d .
C40 C Uani 0.66932(12) -0.37374(10) 0.87521(7) 1.000 0.0263(4) d .
C41 C Uani 0.78205(13) -0.33400(10) 0.82878(7) 1.000 0.0271(4) d .
C42 C Uani 0.81022(12) -0.22850(10) 0.81123(7) 1.000 0.0243(4) d .
C43 C Uani 1.04714(13) 0.13266(12) 0.53237(7) 1.000 0.0337(4) d .
C44 C Uani 1.24352(12) 0.12240(12) 0.56951(8) 1.000 0.0333(4) d .
C45 C Uani 1.10945(13) 0.19634(11) 0.71491(8) 1.000 0.0296(4) d .
C46 C Uani 0.82212(11) 0.08847(9) 0.66755(6) 1.000 0.0195(3) d .
C47 C Uani 0.74332(11) 0.14223(9) 0.64601(7) 1.000 0.0213(3) d .
C48 C Uani 0.64871(11) 0.20653(9) 0.61920(7) 1.000 0.0210(4) d .
C49 C Uani 0.65217(12) 0.23527(10) 0.54619(7) 1.000 0.0241(4) d .
C50 C Uani 0.56036(12) 0.29588(10) 0.52011(7) 1.000 0.0255(4) d .
C51 C Uani 0.46347(12) 0.32869(10) 0.56766(7) 1.000 0.0251(4) d .
C52 C Uani 0.45882(12) 0.30135(11) 0.64063(7) 1.000 0.0285(4) d .
C53 C Uani 0.55040(12) 0.24087(10) 0.66608(7) 1.000 0.0261(4) d .
C54 C Uani 0.36974(15) 0.41888(12) 0.47330(8) 1.000 0.0392(5) d .
C55 C Uani 0.60658(11) 0.17730(9) 0.85354(6) 1.000 0.0210(3) d .
C56 C Uani 0.62986(11) 0.28584(9) 0.83939(6) 1.000 0.0208(3) d .
C57 C Uani 0.54285(12) 0.34858(10) 0.86976(6) 1.000 0.0219(4) d .
C58 C Uani 0.43131(11) 0.30586(10) 0.91384(7) 1.000 0.0227(4) d .
C59 C Uani 0.40436(12) 0.19959(10) 0.92969(7) 1.000 0.0264(4) d .
C60 C Uani 0.49044(12) 0.13708(10) 0.90054(7) 1.000 0.0262(4) d .
H1A H Uiso 0.28880 0.16460 1.31760 1.000 0.0460 c R
H1B H Uiso 0.29680 0.19310 1.38820 1.000 0.0460 c R
H1C H Uiso 0.28550 0.07350 1.39070 1.000 0.0460 c R
H2 H Uiso 0.8123(15) 0.4611(12) 1.1695(9) 1.000 0.036(4) d .
H3 H Uiso 0.47420 0.26320 1.24620 1.000 0.0260 c R
H4 H Uiso 0.68320 0.17380 1.26270 1.000 0.0240 c R
H5A H Uiso 0.64230 0.27230 1.15000 1.000 0.0260 c R
H5B H Uiso 0.67350 0.37790 1.16410 1.000 0.0260 c R
H8 H Uiso 1.04960 0.24170 1.06830 1.000 0.0300 c R
H9 H Uiso 1.11610 0.08890 1.03820 1.000 0.0350 c R
H10 H Uiso 0.97960 -0.05260 1.07210 1.000 0.0380 c R
H11 H Uiso 0.77440 -0.03970 1.13420 1.000 0.0380 c R
H12 H Uiso 0.70550 0.11420 1.16240 1.000 0.0330 c R
H13A H Uiso 0.47380 0.08040 1.25020 1.000 0.0480 c R
H13B H Uiso 0.45000 -0.01060 1.32520 1.000 0.0480 c R
H13C H Uiso 0.58460 0.04210 1.28750 1.000 0.0480 c R
H14A H Uiso 0.60260 0.10140 1.38930 1.000 0.0420 c R
H14B H Uiso 0.47800 0.03600 1.43540 1.000 0.0420 c R
H14C H Uiso 0.48850 0.15640 1.43100 1.000 0.0420 c R
H15A H Uiso 0.54890 0.45050 1.25700 1.000 0.0530 c R
H15B H Uiso 0.42350 0.46580 1.31360 1.000 0.0530 c R
H15C H Uiso 0.41850 0.42220 1.24840 1.000 0.0530 c R
H19 H Uiso 0.76300 0.50160 1.36050 1.000 0.0310 c R
H20 H Uiso 0.90150 0.58370 1.39650 1.000 0.0310 c R
H22 H Uiso 1.15180 0.35960 1.36550 1.000 0.0350 c R
H23 H Uiso 1.01350 0.27780 1.33030 1.000 0.0330 c R
H24A H Uiso 1.08430 0.67140 1.38230 1.000 0.0510 c R
H24B H Uiso 1.16660 0.63610 1.43900 1.000 0.0510 c R
H24C H Uiso 1.02290 0.60430 1.46380 1.000 0.0510 c R
H27 H Uiso 1.00990 0.77330 1.11550 1.000 0.0250 c R
H29 H Uiso 1.24610 0.59710 1.00830 1.000 0.0270 c R
H30 H Uiso 1.10070 0.46340 1.05080 1.000 0.0270 c R
H6 H Uiso 0.7585(14) 0.1450(12) 0.7946(8) 1.000 0.030(4) d .
H31A H Uiso 1.18920 -0.04220 0.53760 1.000 0.0530 c R
H31B H Uiso 1.05250 -0.07150 0.58890 1.000 0.0530 c R
H31C H Uiso 1.16740 -0.08260 0.62350 1.000 0.0530 c R
H33 H Uiso 1.09940 0.03020 0.69760 1.000 0.0240 c R
H34 H Uiso 0.91790 -0.04570 0.68230 1.000 0.0230 c R
H35A H Uiso 0.94310 -0.06180 0.79640 1.000 0.0250 c R
H35B H Uiso 0.89990 0.05510 0.79250 1.000 0.0250 c R
H38 H Uiso 0.55140 -0.15730 0.90400 1.000 0.0260 c R
H39 H Uiso 0.50660 -0.33490 0.93510 1.000 0.0300 c R
H40 H Uiso 0.65040 -0.44620 0.88790 1.000 0.0320 c R
H41 H Uiso 0.84020 -0.37900 0.80890 1.000 0.0320 c R
H42 H Uiso 0.88850 -0.20210 0.78000 1.000 0.0290 c R
H43A H Uiso 1.09650 0.13510 0.48360 1.000 0.0510 c R
H43B H Uiso 1.03360 0.20400 0.53610 1.000 0.0510 c R
H43C H Uiso 0.96720 0.09830 0.54200 1.000 0.0510 c R
H44A H Uiso 1.29180 0.11900 0.52170 1.000 0.0500 c R
H44B H Uiso 1.28670 0.08520 0.60590 1.000 0.0500 c R
H44C H Uiso 1.23360 0.19560 0.56940 1.000 0.0500 c R
H45A H Uiso 1.19740 0.19500 0.69040 1.000 0.0440 c R
H45B H Uiso 1.09170 0.14390 0.76240 1.000 0.0440 c R
H45C H Uiso 1.08890 0.26580 0.72110 1.000 0.0440 c R
H49 H Uiso 0.71870 0.21300 0.51350 1.000 0.0290 c R
H50 H Uiso 0.56390 0.31470 0.47010 1.000 0.0310 c R
H52 H Uiso 0.39260 0.32430 0.67310 1.000 0.0340 c R
H53 H Uiso 0.54660 0.22230 0.71610 1.000 0.0310 c R
H54A H Uiso 0.44420 0.46150 0.44500 1.000 0.0590 c R
H54B H Uiso 0.29620 0.45970 0.46630 1.000 0.0590 c R
H54C H Uiso 0.37020 0.35640 0.45730 1.000 0.0590 c R
H57 H Uiso 0.56040 0.42070 0.86010 1.000 0.0260 c R
H59 H Uiso 0.32670 0.17100 0.96050 1.000 0.0320 c R
H60 H Uiso 0.47200 0.06470 0.91210 1.000 0.0310 c R

loop_
_atom_type_symbol
_atom_type_description
_atom_type_scat_dispersion_real
_atom_type_scat_dispersion_imag
_atom_type_scat_source
C C 0.0033 0.0016 ' International Tables Vol C Tables 4.2.6.8 and 6.1.1.4'
H H 0.0000 0.0000 ' International Tables Vol C Tables 4.2.6.8 and 6.1.1.4'
N N 0.0061 0.0033 ' International Tables Vol C Tables 4.2.6.8 and 6.1.1.4'
O O 0.0106 0.0060 ' International Tables Vol C Tables 4.2.6.8 and 6.1.1.4'

loop_
_geom_angle_atom_site_label_1
_geom_angle_atom_site_label_2
_geom_angle_atom_site_label_3
_geom_angle
_geom_angle_publ_flag
C3 O1 C15 114.02(10) yes
C21 O2 C24 117.16(11) yes
C33 O7 C45 115.74(10) yes
C51 O8 C54 117.12(11) yes
N2 N1 C6 117.68(11) yes
N1 N2 C25 119.01(11) yes
O3 N3 C26 118.98(11) yes
O3 N3 O4 121.97(11) yes
O4 N3 C26 119.04(11) yes
O5 N4 C28 118.61(11) yes
O5 N4 O6 123.38(11) yes
O6 N4 C28 118.01(11) yes
N1 N2 H2 123.7(11) no
C25 N2 H2 116.4(11) no
N6 N5 C36 116.60(11) yes
N5 N6 C55 119.90(11) yes
O9 N7 C56 118.82(11) yes
O10 N7 C56 118.72(11) yes
O9 N7 O10 122.45(11) yes
O11 N8 C58 118.51(11) yes
O12 N8 C58 117.91(11) yes
O11 N8 O12 123.58(12) yes
C55 N6 H6 116.7(11) no
N5 N6 H6 123.4(11) no
C3 C2 C14 111.01(11) no
C13 C2 C14 109.92(12) no
C1 C2 C13 108.14(11) no
C1 C2 C14 109.82(11) no
C3 C2 C13 109.92(11) no
C1 C2 C3 107.97(11) no
O1 C3 C4 112.56(10) yes
O1 C3 C2 107.47(9) yes
C2 C3 C4 113.47(10) no
C5 C4 C16 110.31(10) no
C3 C4 C16 114.29(10) no
C3 C4 C5 111.39(10) no
C4 C5 C6 113.30(10) no
N1 C6 C7 114.85(11) yes
N1 C6 C5 125.94(11) yes
C5 C6 C7 119.20(11) no
C8 C7 C12 118.31(12) no
C6 C7 C12 121.34(12) no
C6 C7 C8 120.35(12) no
C7 C8 C9 120.47(13) no
C8 C9 C10 120.48(13) no
C9 C10 C11 119.76(13) no
C10 C11 C12 120.03(14) no
C7 C12 C11 120.95(13) no
C4 C16 C17 173.80(13) no
C16 C17 C18 177.17(14) no
C17 C18 C23 120.38(12) no
C17 C18 C19 121.33(13) no
C19 C18 C23 118.26(13) no
C18 C19 C20 121.22(13) no
C19 C20 C21 119.52(13) no
C20 C21 C22 120.00(13) no
O2 C21 C22 115.55(12) yes
O2 C21 C20 124.44(12) yes
C21 C22 C23 120.12(13) no
C18 C23 C22 120.86(13) no
N2 C25 C26 122.75(11) yes
C26 C25 C30 116.55(11) no
N2 C25 C30 120.69(11) yes
C25 C26 C27 121.59(11) no
N3 C26 C27 116.11(11) yes
N3 C26 C25 122.24(11) yes
C26 C27 C28 119.29(12) no
N4 C28 C27 118.85(11) yes
C27 C28 C29 121.14(12) no
N4 C28 C29 119.99(11) yes
C28 C29 C30 119.70(11) no
C25 C30 C29 121.67(12) no
C2 C1 H1C 109.00 no
H1A C1 H1B 109.00 no
C2 C1 H1B 109.00 no
C2 C1 H1A 109.00 no
H1B C1 H1C 110.00 no
H1A C1 H1C 109.00 no
C2 C3 H3 108.00 no
O1 C3 H3 108.00 no
C4 C3 H3 108.00 no
C5 C4 H4 107.00 no
C16 C4 H4 107.00 no
C3 C4 H4 107.00 no
C4 C5 H5B 109.00 no
C4 C5 H5A 109.00 no
H5A C5 H5B 108.00 no
C6 C5 H5B 109.00 no
C6 C5 H5A 109.00 no
C9 C8 H8 120.00 no
C7 C8 H8 120.00 no
C8 C9 H9 120.00 no
C10 C9 H9 120.00 no
C9 C10 H10 120.00 no
C11 C10 H10 120.00 no
C12 C11 H11 120.00 no
C10 C11 H11 120.00 no
C7 C12 H12 120.00 no
C11 C12 H12 119.00 no
H13B C13 H13C 109.00 no
C2 C13 H13B 109.00 no
H13A C13 H13C 110.00 no
C2 C13 H13A 109.00 no
H13A C13 H13B 110.00 no
C2 C13 H13C 109.00 no
C2 C14 H14C 109.00 no
C2 C14 H14A 109.00 no
H14B C14 H14C 109.00 no
H14A C14 H14B 109.00 no
C2 C14 H14B 110.00 no
H14A C14 H14C 109.00 no
O1 C15 H15A 109.00 no
H15B C15 H15C 109.00 no
O1 C15 H15B 109.00 no
O1 C15 H15C 109.00 no
H15A C15 H15B 109.00 no
H15A C15 H15C 109.00 no
C20 C19 H19 119.00 no
C18 C19 H19 119.00 no
C21 C20 H20 120.00 no
C19 C20 H20 120.00 no
C21 C22 H22 120.00 no
C23 C22 H22 120.00 no
C18 C23 H23 120.00 no
C22 C23 H23 120.00 no
O2 C24 H24B 109.00 no
O2 C24 H24C 109.00 no
H24A C24 H24B 109.00 no
O2 C24 H24A 109.00 no
H24A C24 H24C 109.00 no
H24B C24 H24C 110.00 no
C26 C27 H27 120.00 no
C28 C27 H27 120.00 no
C28 C29 H29 120.00 no
C30 C29 H29 120.00 no
C25 C30 H30 119.00 no
C29 C30 H30 119.00 no
C31 C32 C43 109.81(12) no
C31 C32 C33 109.06(11) no
C33 C32 C44 107.40(11) no
C43 C32 C44 109.07(11) no
C31 C32 C44 108.96(12) no
C33 C32 C43 112.46(11) no
O7 C33 C32 111.25(10) yes
O7 C33 C34 106.81(10) yes
C32 C33 C34 116.61(10) no
C33 C34 C35 107.65(10) no
C35 C34 C46 111.25(10) no
C33 C34 C46 113.05(10) no
C34 C35 C36 116.18(10) no
N5 C36 C35 124.73(11) yes
N5 C36 C37 115.57(11) yes
C35 C36 C37 119.66(11) no
C36 C37 C38 121.02(11) no
C38 C37 C42 118.01(12) no
C36 C37 C42 120.96(11) no
C37 C38 C39 120.81(12) no
C38 C39 C40 120.35(13) no
C39 C40 C41 119.80(13) no
C40 C41 C42 120.02(13) no
C37 C42 C41 120.99(12) no
C34 C46 C47 178.31(13) no
C46 C47 C48 179.23(14) no
C49 C48 C53 118.29(12) no
C47 C48 C49 120.95(12) no
C47 C48 C53 120.76(12) no
C48 C49 C50 121.29(12) no
C49 C50 C51 119.40(12) no
O8 C51 C52 115.36(12) yes
O8 C51 C50 124.50(12) yes
C50 C51 C52 120.14(13) no
C51 C52 C53 120.03(13) no
C48 C53 C52 120.84(12) no
N6 C55 C60 121.19(12) yes
N6 C55 C56 122.23(11) yes
C56 C55 C60 116.58(11) no
N7 C56 C57 115.97(11) yes
N7 C56 C55 122.53(11) yes
C55 C56 C57 121.44(11) no
C56 C57 C58 119.47(13) no
N8 C58 C59 120.16(12) yes
N8 C58 C57 118.61(12) yes
C57 C58 C59 121.22(13) no
C58 C59 C60 119.55(13) no
C55 C60 C59 121.73(13) no
C32 C31 H31A 109.00 no
C32 C31 H31B 109.00 no
C32 C31 H31C 109.00 no
H31A C31 H31B 109.00 no
H31A C31 H31C 109.00 no
H31B C31 H31C 109.00 no
O7 C33 H33 107.00 no
C32 C33 H33 107.00 no
C34 C33 H33 107.00 no
C33 C34 H34 108.00 no
C35 C34 H34 108.00 no
C46 C34 H34 108.00 no
C34 C35 H35A 108.00 no
C34 C35 H35B 108.00 no
C36 C35 H35A 108.00 no
C36 C35 H35B 108.00 no
H35A C35 H35B 107.00 no
C37 C38 H38 120.00 no
C39 C38 H38 120.00 no
C38 C39 H39 120.00 no
C40 C39 H39 120.00 no
C39 C40 H40 120.00 no
C41 C40 H40 120.00 no
C40 C41 H41 120.00 no
C42 C41 H41 120.00 no
C37 C42 H42 120.00 no
C41 C42 H42 119.00 no
C32 C43 H43A 109.00 no
C32 C43 H43B 110.00 no
C32 C43 H43C 110.00 no
H43A C43 H43B 109.00 no
H43A C43 H43C 109.00 no
H43B C43 H43C 109.00 no
C32 C44 H44A 109.00 no
C32 C44 H44B 109.00 no
C32 C44 H44C 109.00 no
H44A C44 H44B 110.00 no
H44A C44 H44C 109.00 no
H44B C44 H44C 109.00 no
O7 C45 H45A 109.00 no
O7 C45 H45B 109.00 no
O7 C45 H45C 109.00 no
H45A C45 H45B 110.00 no
H45A C45 H45C 110.00 no
H45B C45 H45C 109.00 no
C48 C49 H49 119.00 no
C50 C49 H49 119.00 no
C49 C50 H50 120.00 no
C51 C50 H50 120.00 no
C51 C52 H52 120.00 no
C53 C52 H52 120.00 no
C48 C53 H53 120.00 no
C52 C53 H53 120.00 no
O8 C54 H54A 109.00 no
O8 C54 H54B 109.00 no
O8 C54 H54C 109.00 no
H54A C54 H54B 110.00 no
H54A C54 H54C 109.00 no
H54B C54 H54C 109.00 no
C56 C57 H57 120.00 no
C58 C57 H57 120.00 no
C58 C59 H59 120.00 no
C60 C59 H59 120.00 no
C55 C60 H60 119.00 no
C59 C60 H60 119.00 no

loop_
_geom_bond_atom_site_label_1
_geom_bond_atom_site_label_2
_geom_bond_distance
_geom_bond_publ_flag
O1 C3 1.4204(16) yes
O1 C15 1.4224(17) yes
O2 C21 1.3631(17) yes
O2 C24 1.4301(17) yes
O3 N3 1.2439(15) yes
O4 N3 1.2258(15) yes
O5 N4 1.2311(15) yes
O6 N4 1.2323(15) yes
O7 C33 1.4258(15) yes
O7 C45 1.4241(17) yes
O8 C51 1.3686(17) yes
O8 C54 1.4304(18) yes
O9 N7 1.2399(15) yes
O10 N7 1.2246(15) yes
O11 N8 1.2325(15) yes
O12 N8 1.2310(15) yes
N1 C6 1.2922(17) yes
N1 N2 1.3697(16) yes
N2 C25 1.3540(17) yes
N3 C26 1.4484(17) yes
N4 C28 1.4545(17) yes
N2 H2 0.887(17) no
N5 N6 1.3729(16) yes
N5 C36 1.2956(17) yes
N6 C55 1.3482(17) yes
N7 C56 1.4557(17) yes
N8 C58 1.4532(18) yes
N6 H6 0.870(16) no
C1 C2 1.5334(19) no
C2 C13 1.532(2) no
C2 C14 1.5268(19) no
C2 C3 1.5414(18) no
C3 C4 1.5625(18) no
C4 C5 1.5548(16) no
C4 C16 1.4647(17) no
C5 C6 1.5073(18) no
C6 C7 1.4883(18) no
C7 C8 1.3977(19) no
C7 C12 1.3957(19) no
C8 C9 1.383(2) no
C9 C10 1.386(2) no
C10 C11 1.379(2) no
C11 C12 1.387(2) no
C16 C17 1.1960(19) no
C17 C18 1.4385(19) no
C18 C19 1.3887(19) no
C18 C23 1.401(2) no
C19 C20 1.387(2) no
C20 C21 1.386(2) no
C21 C22 1.389(2) no
C22 C23 1.374(2) no
C25 C26 1.4211(18) no
C25 C30 1.4181(18) no
C26 C27 1.3871(18) no
C27 C28 1.3712(17) no
C28 C29 1.3979(18) no
C29 C30 1.3655(18) no
C1 H1B 0.9800 no
C1 H1C 0.9800 no
C1 H1A 0.9800 no
C3 H3 1.0000 no
C4 H4 1.0000 no
C5 H5B 0.9900 no
C5 H5A 0.9900 no
C8 H8 0.9500 no
C9 H9 0.9500 no
C10 H10 0.9500 no
C11 H11 0.9500 no
C12 H12 0.9500 no
C13 H13A 0.9800 no
C13 H13C 0.9800 no
C13 H13B 0.9800 no
C14 H14A 0.9800 no
C14 H14B 0.9800 no
C14 H14C 0.9800 no
C15 H15A 0.9800 no
C15 H15B 0.9800 no
C15 H15C 0.9800 no
C19 H19 0.9500 no
C20 H20 0.9500 no
C22 H22 0.9500 no
C23 H23 0.9500 no
C24 H24A 0.9800 no
C24 H24B 0.9800 no
C24 H24C 0.9800 no
C27 H27 0.9500 no
C29 H29 0.9500 no
C30 H30 0.9500 no
C31 C32 1.529(2) no
C32 C43 1.5268(19) no
C32 C44 1.534(2) no
C32 C33 1.5436(18) no
C33 C34 1.5485(18) no
C34 C35 1.5493(16) no
C34 C46 1.4704(18) no
C35 C36 1.5070(18) no
C36 C37 1.4851(18) no
C37 C38 1.3996(18) no
C37 C42 1.3988(19) no
C38 C39 1.382(2) no
C39 C40 1.385(2) no
C40 C41 1.383(2) no
C41 C42 1.387(2) no
C46 C47 1.1948(18) no
C47 C48 1.4404(18) no
C48 C49 1.3911(18) no
C48 C53 1.3973(19) no
C49 C50 1.388(2) no
C50 C51 1.3859(19) no
C51 C52 1.3880(18) no
C52 C53 1.380(2) no
C55 C60 1.4172(18) no
C55 C56 1.4235(18) no
C56 C57 1.3836(18) no
C57 C58 1.3692(18) no
C58 C59 1.398(2) no
C59 C60 1.365(2) no
C31 H31A 0.9800 no
C31 H31B 0.9800 no
C31 H31C 0.9800 no
C33 H33 1.0000 no
C34 H34 1.0000 no
C35 H35A 0.9900 no
C35 H35B 0.9900 no
C38 H38 0.9500 no
C39 H39 0.9500 no
C40 H40 0.9500 no
C41 H41 0.9500 no
C42 H42 0.9500 no
C43 H43A 0.9800 no
C43 H43B 0.9800 no
C43 H43C 0.9800 no
C44 H44A 0.9800 no
C44 H44B 0.9800 no
C44 H44C 0.9800 no
C45 H45A 0.9800 no
C45 H45B 0.9800 no
C45 H45C 0.9800 no
C49 H49 0.9500 no
C50 H50 0.9500 no
C52 H52 0.9500 no
C53 H53 0.9500 no
C54 H54A 0.9800 no
C54 H54B 0.9800 no
C54 H54C 0.9800 no
C57 H57 0.9500 no
C59 H59 0.9500 no
C60 H60 0.9500 no

loop_
_geom_hbond_atom_site_label_D
_geom_hbond_atom_site_label_H
_geom_hbond_atom_site_label_A
_geom_hbond_distance_DH
_geom_hbond_distance_HA
_geom_hbond_distance_DA
_geom_hbond_angle_DHA
_geom_hbond_site_symmetry_A
_geom_hbond_publ_flag
N2 H2 O3 0.887(17) 1.942(17) 2.6199(15) 132.0(15) . yes
N2 H2 N3 0.887(17) 2.577(17) 2.9287(16) 104.6(12) . yes
N6 H6 O9 0.870(16) 1.936(16) 2.6146(15) 133.8(15) . yes
N6 H6 N7 0.870(16) 2.565(17) 2.9271(16) 106.0(12) . yes
C5 H5B N2 0.9900 2.4500 2.8137(17) 101.00 . yes
C5 H5B O11 0.9900 2.5900 3.4082(16) 140.00 2_667 yes
C8 H8 O12 0.9500 2.5100 3.3328(17) 146.00 1_655 yes
C14 H14C O1 0.9800 2.5600 2.8904(18) 100.00 . yes
C24 H24A O7 0.9800 2.5400 3.4360(17) 151.00 2_767 yes
C30 H30 N1 0.9500 2.4200 2.7430(17) 100.00 . yes
C35 H35B O7 0.9900 2.6000 2.9814(14) 103.00 . yes
C35 H35B N6 0.9900 2.4200 2.7696(17) 100.00 . yes
C39 H39 O6 0.9500 2.5400 3.1983(17) 126.00 1_445 yes
C54 H54B O2 0.9800 2.5100 3.408(2) 153.00 1_454 yes

loop_
_geom_torsion_atom_site_label_1
_geom_torsion_atom_site_label_2
_geom_torsion_atom_site_label_3
_geom_torsion_atom_site_label_4
_geom_torsion
_geom_torsion_publ_flag
C15 O1 C3 C2 -154.66(11) no
C15 O1 C3 C4 79.69(13) no
C24 O2 C21 C20 -1.42(19) no
C24 O2 C21 C22 179.56(12) no
C45 O7 C33 C34 121.13(11) no
C45 O7 C33 C32 -110.58(12) no
C54 O8 C51 C52 179.41(13) no
C54 O8 C51 C50 -0.7(2) no
N2 N1 C6 C5 2.66(17) no
N2 N1 C6 C7 -178.65(10) no
C6 N1 N2 C25 -172.40(11) no
N1 N2 C25 C26 -177.92(11) no
N1 N2 C25 C30 3.56(17) no
O3 N3 C26 C27 -172.65(11) no
O4 N3 C26 C25 -168.74(11) no
O4 N3 C26 C27 8.53(16) no
O3 N3 C26 C25 10.08(17) no
O5 N4 C28 C27 1.76(17) no
O5 N4 C28 C29 -179.72(11) no
O6 N4 C28 C27 -178.41(11) no
O6 N4 C28 C29 0.11(16) no
N6 N5 C36 C35 2.60(17) no
N6 N5 C36 C37 -179.72(10) no
C36 N5 N6 C55 -171.38(11) no
N5 N6 C55 C56 177.78(11) no
N5 N6 C55 C60 -1.68(18) no
O9 N7 C56 C55 6.11(17) no
O10 N7 C56 C57 4.58(17) no
O10 N7 C56 C55 -172.64(11) no
O9 N7 C56 C57 -176.67(11) no
O12 N8 C58 C59 -8.86(18) no
O12 N8 C58 C57 171.13(11) no
O11 N8 C58 C59 171.67(12) no
O11 N8 C58 C57 -8.34(18) no
C1 C2 C3 O1 58.85(13) no
C13 C2 C3 C4 -58.30(14) no
C14 C2 C3 O1 -61.57(13) no
C14 C2 C3 C4 63.54(13) no
C13 C2 C3 O1 176.60(10) no
C1 C2 C3 C4 -176.04(10) no
O1 C3 C4 C16 20.76(14) no
O1 C3 C4 C5 -105.09(11) no
C2 C3 C4 C5 132.59(11) no
C2 C3 C4 C16 -101.56(12) no
C3 C4 C5 C6 -170.54(10) no
C16 C4 C5 C6 61.44(14) no
C4 C5 C6 C7 80.80(13) no
C4 C5 C6 N1 -100.56(14) no
N1 C6 C7 C8 -3.41(17) no
C5 C6 C7 C12 -3.83(17) no
N1 C6 C7 C12 177.39(11) no
C5 C6 C7 C8 175.38(11) no
C12 C7 C8 C9 -0.32(19) no
C6 C7 C12 C11 -179.73(12) no
C8 C7 C12 C11 1.05(19) no
C6 C7 C8 C9 -179.54(12) no
C7 C8 C9 C10 -0.6(2) no
C8 C9 C10 C11 0.8(2) no
C9 C10 C11 C12 -0.1(2) no
C10 C11 C12 C7 -0.9(2) no
C23 C18 C19 C20 0.89(19) no
C17 C18 C23 C22 177.14(13) no
C19 C18 C23 C22 -1.07(19) no
C17 C18 C19 C20 -177.30(12) no
C18 C19 C20 C21 0.04(19) no
C19 C20 C21 O2 -179.80(12) no
C19 C20 C21 C22 -0.8(2) no
C20 C21 C22 C23 0.7(2) no
O2 C21 C22 C23 179.71(12) no
C21 C22 C23 C18 0.3(2) no
N2 C25 C26 C27 178.59(11) no
C30 C25 C26 N3 174.30(11) no
N2 C25 C30 C29 -179.15(12) no
C26 C25 C30 C29 2.23(17) no
C30 C25 C26 C27 -2.82(17) no
N2 C25 C26 N3 -4.28(18) no
C25 C26 C27 C28 1.44(18) no
N3 C26 C27 C28 -175.85(11) no
C26 C27 C28 C29 0.66(18) no
C26 C27 C28 N4 179.16(11) no
N4 C28 C29 C30 -179.73(11) no
C27 C28 C29 C30 -1.24(18) no
C28 C29 C30 C25 -0.28(18) no
C31 C32 C33 O7 176.01(10) no
C31 C32 C33 C34 -61.17(14) no
C43 C32 C33 O7 -61.93(14) no
C43 C32 C33 C34 60.89(15) no
C44 C32 C33 O7 58.07(14) no
C44 C32 C33 C34 -179.11(11) no
O7 C33 C34 C35 -74.73(12) no
O7 C33 C34 C46 48.54(13) no
C32 C33 C34 C35 160.18(11) no
C32 C33 C34 C46 -76.55(14) no
C33 C34 C35 C36 173.80(10) no
C46 C34 C35 C36 49.44(14) no
C34 C35 C36 N5 -95.87(14) no
C34 C35 C36 C37 86.54(14) no
N5 C36 C37 C38 -7.22(17) no
N5 C36 C37 C42 172.92(11) no
C35 C36 C37 C38 170.59(11) no
C35 C36 C37 C42 -9.27(17) no
C36 C37 C38 C39 -179.30(12) no
C42 C37 C38 C39 0.56(19) no
C36 C37 C42 C41 -179.67(12) no
C38 C37 C42 C41 0.47(19) no
C37 C38 C39 C40 -0.8(2) no
C38 C39 C40 C41 0.0(2) no
C39 C40 C41 C42 1.0(2) no
C40 C41 C42 C37 -1.2(2) no
C47 C48 C49 C50 179.01(13) no
C53 C48 C49 C50 -0.4(2) no
C47 C48 C53 C52 -179.15(13) no
C49 C48 C53 C52 0.3(2) no
C48 C49 C50 C51 0.2(2) no
C49 C50 C51 O8 -179.71(13) no
C49 C50 C51 C52 0.2(2) no
O8 C51 C52 C53 179.58(13) no
C50 C51 C52 C53 -0.4(2) no
C51 C52 C53 C48 0.1(2) no
N6 C55 C56 N7 -2.82(18) no
N6 C55 C56 C57 -179.90(12) no
C60 C55 C56 N7 176.66(11) no
C60 C55 C56 C57 -0.41(17) no
N6 C55 C60 C59 -179.32(12) no
C56 C55 C60 C59 1.19(19) no
N7 C56 C57 C58 -177.92(11) no
C55 C56 C57 C58 -0.67(18) no
C56 C57 C58 N8 -178.96(11) no
C56 C57 C58 C59 1.03(19) no
N8 C58 C59 C60 179.72(12) no
C57 C58 C59 C60 -0.3(2) no
C58 C59 C60 C55 -0.9(2) no
